data_2241171
loop_
_publ_author_name
'London, Bianca King'
'Claville, Michelle O. Fletcher'
'Babu, Sainath'
'Fronczek, Frank R.'
'Uppu, Rao M.'

_publ_section_title
;
 A co-crystal of nonahydrated disodium(II) with mixed anions from
 <i>m</i>-chlorobenzoic acid and furosemide
;
_journal_issue 10
_journal_name_full 'Acta Crystallographica Section E'
_journal_page_first 1266
_journal_page_last 1269
_journal_paper_doi 10.1107/S2056989015017430
_journal_volume 71
_journal_year 2015
_chemical_formula_iupac '[Na2 (O H2)9 ] (C7 H4 Cl O2) (C12 H10 Cl N2 O5 S)'
_chemical_formula_moiety 'H18 Na2 O9 2+, C12 H10 Cl N2 O5 S -, C7 H4 Cl O2 -'
_chemical_formula_sum 'C19 H32 Cl2 N2 Na2 O16 S'
_chemical_formula_weight 693.41
_chemical_name_systematic
;
<i>catena</i>-Poly[[[triaquasodium(I)]-di-\m-aqua-[triaquasodium(I)]-\m-aqua]
3-chlorobenzoate 4-chloro-2-[(furan-2-ylmethyl)amino]-5-sulfamoylbenzoate]
;
_space_group_IT_number 2
_symmetry_cell_setting triclinic
_symmetry_space_group_name_Hall '-P 1'
_symmetry_space_group_name_H-M 'P -1'
_atom_sites_solution_hydrogens geom
_atom_sites_solution_primary direct
_atom_sites_solution_secondary difmap
_cell_angle_alpha 85.46(2)
_cell_angle_beta 81.80(2)
_cell_angle_gamma 74.96(2)
_cell_formula_units_Z 2
_cell_length_a 7.908(2)
_cell_length_b 10.224(3)
_cell_length_c 19.631(4)
_cell_measurement_reflns_used 17752
_cell_measurement_temperature 100.0(5)
_cell_measurement_theta_max 32.57
_cell_measurement_theta_min 2.54
_cell_volume 1515.7(7)
_computing_cell_refinement
;
HKL Scalepack (Otwinowski & Minor 1997)
;
_computing_data_collection
;
COLLECT (Nonius, 1999)
;
_computing_data_reduction
;
HKL Denzo and Scalepack (Otwinowski & Minor 1997)
;
_computing_molecular_graphics
;
ORTEP-3 for Windows (Farrugia, 2012)
;
_computing_publication_material
;
SHELXL97 (Sheldrick, 2008)
;
_computing_structure_refinement
;
SHELXL97 (Sheldrick, 2008)
;
_computing_structure_solution
;
SIR97 (Altomare <i>et al.</i>,  1999)
;
_diffrn_ambient_temperature 100.0(5)
_diffrn_measured_fraction_theta_full 0.988
_diffrn_measured_fraction_theta_max 0.953
_diffrn_measurement_device 'Nonius KappaCCD '
_diffrn_measurement_method '\w and \f scans '
_diffrn_radiation_monochromator graphite
_diffrn_radiation_source 'fine-focus sealed tube'
_diffrn_radiation_type MoK\a
_diffrn_radiation_wavelength 0.71073
_diffrn_reflns_av_R_equivalents 0.0347
_diffrn_reflns_av_sigmaI/netI 0.0581
_diffrn_reflns_limit_h_max 11
_diffrn_reflns_limit_h_min -11
_diffrn_reflns_limit_k_max 15
_diffrn_reflns_limit_k_min -13
_diffrn_reflns_limit_l_max 29
_diffrn_reflns_limit_l_min -29
_diffrn_reflns_number 17752
_diffrn_reflns_theta_full 25.00
_diffrn_reflns_theta_max 32.27
_diffrn_reflns_theta_min 2.69
_diffrn_standards_number 0
_exptl_absorpt_coefficient_mu 0.385
_exptl_absorpt_correction_T_max 0.9736
_exptl_absorpt_correction_T_min 0.8932
_exptl_absorpt_correction_type multi-scan
_exptl_absorpt_process_details
;
(Scalepack; Otwinowski & Minor, 1997)
;
_exptl_crystal_colour colorless
_exptl_crystal_density_diffrn 1.519
_exptl_crystal_density_method 'not measured'
_exptl_crystal_description 'lath fragment'
_exptl_crystal_F_000 720
_exptl_crystal_size_max 0.30
_exptl_crystal_size_mid 0.25
_exptl_crystal_size_min 0.07
_refine_diff_density_max 0.468
_refine_diff_density_min -0.548
_refine_ls_extinction_method none
_refine_ls_goodness_of_fit_ref 1.048
_refine_ls_hydrogen_treatment mixed
_refine_ls_matrix_type full
_refine_ls_number_parameters 442
_refine_ls_number_reflns 10267
_refine_ls_number_restraints 120
_refine_ls_restrained_S_all 1.042
_refine_ls_R_factor_all 0.0659
_refine_ls_R_factor_gt 0.0432
_refine_ls_shift/su_max 0.001
_refine_ls_shift/su_mean 0.000
_refine_ls_structure_factor_coef Fsqd
_refine_ls_weighting_details 'calc w=1/[\s^2^(Fo^2^)+(0.0580P)^2^] where P=(Fo^2^+2Fc^2^)/3'
_refine_ls_weighting_scheme calc
_refine_ls_wR_factor_gt 0.0976
_refine_ls_wR_factor_ref 0.1066
_reflns_number_gt 7760
_reflns_number_total 10267
_reflns_threshold_expression I>2s(I)
_cod_data_source_file pk2557sup1.cif
_cod_data_source_block I
_cod_original_sg_symbol_H-M 'P -1          '
_cod_database_code 2241171
_cod_database_fobs_code 2241171

loop_
_symmetry_equiv_pos_as_xyz
'x, y, z'
'-x, -y, -z'

loop_
_atom_site_type_symbol
_atom_site_label
_atom_site_fract_x
_atom_site_fract_y
_atom_site_fract_z
_atom_site_U_iso_or_equiv
_atom_site_adp_type
_atom_site_calc_flag
_atom_site_refinement_flags
_atom_site_occupancy
_atom_site_symmetry_multiplicity
Cl Cl1 0.62548(4) 0.49926(3) 0.089838(16) 0.01988(8) Uani d . 1 1
S S1 0.53103(4) 0.56412(3) 0.252718(16) 0.01360(7) Uani d . 1 1
O O1 0.49898(12) 0.54858(10) 0.32676(5) 0.01772(19) Uani d . 1 1
O O2 0.61708(13) 0.66762(9) 0.22345(5) 0.0186(2) Uani d . 1 1
O O3 0.86565(12) 0.10830(9) 0.36913(5) 0.01511(18) Uani d . 1 1
O O4 0.95416(13) -0.04844(9) 0.29000(5) 0.01778(19) Uani d . 1 1
O O5 0.92982(13) -0.22550(10) 0.12326(6) 0.0250(2) Uani d . 1 1
N N1 0.34022(15) 0.59988(12) 0.22586(6) 0.0171(2) Uani d . 1 1
H H11N 0.345(2) 0.6226(18) 0.1837(10) 0.021 Uiso d . 1 1
H H12N 0.282(2) 0.5394(18) 0.2404(9) 0.021 Uiso d . 1 1
N N2 0.97465(16) 0.03032(12) 0.15946(6) 0.0191(2) Uani d . 1 1
H H2N 1.009(2) -0.0258(18) 0.1927(9) 0.023 Uiso d . 1 1
C C1 0.65991(16) 0.40639(13) 0.22332(6) 0.0133(2) Uani d . 1 1
C C2 0.70427(17) 0.37919(13) 0.15334(7) 0.0149(2) Uani d . 1 1
C C3 0.81105(18) 0.25674(13) 0.13183(7) 0.0165(2) Uani d . 1 1
H H3 0.8422 0.2422 0.0840 0.020 Uiso calc R 1 1
C C4 0.87486(17) 0.15226(13) 0.18053(7) 0.0147(2) Uani d . 1 1
C C5 0.83234(16) 0.17957(12) 0.25209(6) 0.0128(2) Uani d . 1 1
C C6 0.72692(16) 0.30566(13) 0.27139(7) 0.0131(2) Uani d . 1 1
H H6 0.6996 0.3237 0.3190 0.016 Uiso calc R 1 1
C C7 0.88889(16) 0.07359(13) 0.30778(7) 0.0133(2) Uani d . 1 1
C C8 1.0003(2) -0.01178(14) 0.08920(7) 0.0215(3) Uani d . 1 1
H H8A 1.0944 0.0249 0.0619 0.026 Uiso calc R 1 1
H H8B 0.8900 0.0247 0.0682 0.026 Uiso calc R 1 1
C C9 1.05072(18) -0.16262(14) 0.08795(7) 0.0179(3) Uani d . 1 1
C C10 1.19245(19) -0.25494(14) 0.05907(7) 0.0193(3) Uani d . 1 1
H H10 1.2949 -0.2372 0.0325 0.023 Uiso calc R 1 1
C C11 1.1573(2) -0.38525(14) 0.07659(7) 0.0211(3) Uani d . 1 1
H H11 1.2312 -0.4709 0.0634 0.025 Uiso calc R 1 1
C C12 0.9991(2) -0.36173(15) 0.11544(9) 0.0252(3) Uani d . 1 1
H H12 0.9430 -0.4302 0.1348 0.030 Uiso calc R 1 1
Cl Cl2 0.28737(6) 0.23829(4) 0.026181(19) 0.02904(9) Uani d . 1 1
O O6 0.15314(12) 0.41020(9) 0.27976(5) 0.01757(19) Uani d . 1 1
O O7 0.25838(13) 0.23500(10) 0.35073(5) 0.01731(19) Uani d . 1 1
C C13 0.31680(17) 0.20440(13) 0.22941(7) 0.0147(2) Uani d . 1 1
C C14 0.27177(18) 0.25472(13) 0.16425(7) 0.0162(2) Uani d . 1 1
H H14 0.1917 0.3408 0.1589 0.019 Uiso calc R 1 1
C C15 0.34577(19) 0.17705(14) 0.10766(7) 0.0191(3) Uani d . 1 1
C C16 0.4648(2) 0.05117(14) 0.11350(8) 0.0230(3) Uani d . 1 1
H H16 0.5148 -0.0002 0.0740 0.028 Uiso calc R 1 1
C C17 0.5091(2) 0.00209(15) 0.17849(8) 0.0243(3) Uani d . 1 1
H H17 0.5903 -0.0836 0.1836 0.029 Uiso calc R 1 1
C C18 0.43507(18) 0.07803(14) 0.23614(7) 0.0198(3) Uani d . 1 1
H H18 0.4654 0.0434 0.2804 0.024 Uiso calc R 1 1
C C19 0.23698(16) 0.28915(13) 0.29148(7) 0.0140(2) Uani d . 1 1
Na Na1 0.01996(6) 0.65083(5) 0.45870(3) 0.01372(11) Uani d . 1 1
Na Na2 -0.44798(7) 0.87445(5) 0.44265(3) 0.01394(11) Uani d . 1 1
O O8 -0.15551(12) 0.88218(10) 0.46379(5) 0.01546(18) Uani d D 1 1
H H81 -0.126(2) 0.9400(19) 0.4362(10) 0.023 Uiso d D 1 1
H H82 -0.175(2) 0.9155(18) 0.5017(10) 0.023 Uiso d D 1 1
O O9 0.19980(12) 0.42119(10) 0.45986(5) 0.01525(18) Uani d D 1 1
H H91 0.295(2) 0.4001(18) 0.4793(9) 0.023 Uiso d D 1 1
H H92 0.217(2) 0.3797(19) 0.4253(10) 0.023 Uiso d D 1 1
O O10 0.18912(12) 0.66647(10) 0.54828(5) 0.01560(18) Uani d D 1 1
H H101 0.169(2) 0.6053(19) 0.5718(10) 0.023 Uiso d D 1 1
H H102 0.158(2) 0.7401(18) 0.5767(9) 0.023 Uiso d D 1 1
O O11 -0.10007(13) 0.54861(10) 0.37594(5) 0.01550(18) Uani d D 1 1
H H111 -0.026(2) 0.5051(18) 0.3452(10) 0.023 Uiso d D 1 1
H H112 -0.161(2) 0.6123(19) 0.3560(9) 0.023 Uiso d D 1 1
O O12 -0.30234(14) 0.80747(10) 0.33026(5) 0.0182(2) Uani d D 1 1
H H121 -0.221(2) 0.8455(19) 0.3142(10) 0.027 Uiso d D 1 1
H H122 -0.329(2) 0.7843(19) 0.2985(10) 0.027 Uiso d D 1 1
O O13 -0.47562(13) 1.11930(10) 0.43409(5) 0.01560(18) Uani d D 1 1
H H131 -0.543(2) 1.1568(19) 0.4070(10) 0.023 Uiso d D 1 1
H H132 -0.380(2) 1.1303(18) 0.4114(10) 0.023 Uiso d D 1 1
O O14 0.16422(13) 0.76011(10) 0.36697(5) 0.01745(19) Uani d D 1 1
H H141 0.108(3) 0.802(2) 0.3408(10) 0.026 Uiso d D 1 1
H H142 0.236(3) 0.713(2) 0.3462(10) 0.026 Uiso d D 1 1
O O15 -0.73738(13) 0.97411(10) 0.41518(5) 0.01661(19) Uani d D 1 1
H H151 -0.770(2) 0.9090(19) 0.4010(9) 0.025 Uiso d D 1 1
H H152 -0.753(2) 1.0342(19) 0.3861(10) 0.025 Uiso d D 1 1
O O16 -0.49332(13) 0.65364(10) 0.46360(5) 0.01549(18) Uani d . 1 1
H H161 -0.582(2) 0.6532(18) 0.4885(10) 0.023 Uiso d . 1 1
H H162 -0.494(2) 0.6123(18) 0.4305(10) 0.023 Uiso d . 1 1

loop_
_atom_site_aniso_label
_atom_site_aniso_U_11
_atom_site_aniso_U_22
_atom_site_aniso_U_33
_atom_site_aniso_U_12
_atom_site_aniso_U_13
_atom_site_aniso_U_23
Cl1 0.02539(17) 0.01556(15) 0.01459(14) 0.00207(12) -0.00343(12) 0.00125(11)
S1 0.01423(14) 0.01061(14) 0.01548(15) -0.00184(11) -0.00167(11) -0.00254(11)
O1 0.0191(5) 0.0175(5) 0.0155(4) -0.0020(4) -0.0016(4) -0.0041(4)
O2 0.0209(5) 0.0136(4) 0.0221(5) -0.0062(4) -0.0016(4) -0.0022(4)
O3 0.0167(4) 0.0147(4) 0.0138(4) -0.0036(4) -0.0024(3) -0.0002(3)
O4 0.0240(5) 0.0108(4) 0.0176(5) -0.0022(4) -0.0036(4) -0.0001(3)
O5 0.0199(5) 0.0182(5) 0.0335(6) -0.0016(4) 0.0032(4) -0.0038(4)
N1 0.0153(5) 0.0159(5) 0.0194(6) -0.0022(4) -0.0036(4) 0.0003(4)
N2 0.0276(6) 0.0118(5) 0.0141(5) 0.0027(5) -0.0032(5) -0.0016(4)
C1 0.0137(5) 0.0117(6) 0.0144(6) -0.0022(4) -0.0020(4) -0.0027(4)
C2 0.0170(6) 0.0129(6) 0.0146(6) -0.0027(5) -0.0039(5) 0.0015(4)
C3 0.0207(6) 0.0137(6) 0.0134(6) -0.0014(5) -0.0019(5) -0.0013(4)
C4 0.0158(6) 0.0120(6) 0.0155(6) -0.0018(5) -0.0019(5) -0.0021(4)
C5 0.0138(5) 0.0108(5) 0.0141(6) -0.0035(5) -0.0022(4) -0.0006(4)
C6 0.0129(5) 0.0128(6) 0.0147(6) -0.0044(5) -0.0023(4) -0.0019(4)
C7 0.0118(5) 0.0137(6) 0.0155(6) -0.0050(5) -0.0019(4) 0.0002(4)
C8 0.0317(8) 0.0147(6) 0.0144(6) 0.0003(6) -0.0010(5) -0.0025(5)
C9 0.0205(6) 0.0153(6) 0.0169(6) -0.0024(5) -0.0022(5) -0.0028(5)
C10 0.0205(6) 0.0173(6) 0.0179(6) -0.0011(5) -0.0019(5) -0.0015(5)
C11 0.0266(7) 0.0137(6) 0.0210(7) 0.0011(5) -0.0064(5) -0.0033(5)
C12 0.0252(7) 0.0158(7) 0.0351(8) -0.0059(6) -0.0027(6) -0.0037(6)
Cl2 0.0479(2) 0.02199(18) 0.01606(16) -0.00506(16) -0.00745(15) -0.00001(13)
O6 0.0176(4) 0.0127(4) 0.0196(5) 0.0003(4) -0.0008(4) -0.0010(4)
O7 0.0203(5) 0.0165(5) 0.0149(4) -0.0031(4) -0.0048(4) -0.0003(3)
C13 0.0144(6) 0.0130(6) 0.0168(6) -0.0029(5) -0.0032(5) -0.0016(4)
C14 0.0187(6) 0.0114(6) 0.0182(6) -0.0026(5) -0.0038(5) 0.0002(5)
C15 0.0268(7) 0.0167(6) 0.0146(6) -0.0067(5) -0.0036(5) 0.0006(5)
C16 0.0299(7) 0.0166(7) 0.0204(7) -0.0033(6) 0.0017(6) -0.0047(5)
C17 0.0282(7) 0.0137(6) 0.0257(7) 0.0036(6) -0.0017(6) -0.0020(5)
C18 0.0217(7) 0.0156(6) 0.0192(6) 0.0000(5) -0.0031(5) 0.0012(5)
C19 0.0119(5) 0.0137(6) 0.0170(6) -0.0037(5) -0.0039(4) -0.0002(4)
Na1 0.0119(2) 0.0117(2) 0.0173(3) -0.00179(19) -0.00343(19) -0.00038(19)
Na2 0.0129(2) 0.0116(2) 0.0173(3) -0.00220(19) -0.00328(19) -0.00089(19)
O8 0.0164(4) 0.0126(4) 0.0164(5) -0.0017(4) -0.0026(4) -0.0003(4)
O9 0.0129(4) 0.0153(4) 0.0168(5) -0.0006(4) -0.0040(4) -0.0025(3)
O10 0.0168(4) 0.0128(4) 0.0182(5) -0.0054(4) -0.0022(4) -0.0011(4)
O11 0.0138(4) 0.0139(4) 0.0173(5) -0.0006(4) -0.0022(4) -0.0006(4)
O12 0.0196(5) 0.0178(5) 0.0187(5) -0.0063(4) -0.0044(4) -0.0014(4)
O13 0.0127(4) 0.0158(5) 0.0181(5) -0.0030(4) -0.0036(4) 0.0012(4)
O14 0.0142(5) 0.0155(5) 0.0207(5) -0.0006(4) -0.0008(4) -0.0025(4)
O15 0.0168(5) 0.0142(5) 0.0205(5) -0.0047(4) -0.0065(4) -0.0005(4)
O16 0.0138(4) 0.0150(5) 0.0184(5) -0.0041(4) -0.0020(4) -0.0031(4)

loop_
_atom_type_symbol
_atom_type_description
_atom_type_scat_dispersion_real
_atom_type_scat_dispersion_imag
_atom_type_scat_source
C C 0.0033 0.0016 'International Tables Vol C Tables 4.2.6.8 and 6.1.1.4'
H H 0.0000 0.0000 'International Tables Vol C Tables 4.2.6.8 and 6.1.1.4'
Cl Cl 0.1484 0.1585 'International Tables Vol C Tables 4.2.6.8 and 6.1.1.4'
N N 0.0061 0.0033 'International Tables Vol C Tables 4.2.6.8 and 6.1.1.4'
Na Na 0.0362 0.0249 'International Tables Vol C Tables 4.2.6.8 and 6.1.1.4'
O O 0.0106 0.0060 'International Tables Vol C Tables 4.2.6.8 and 6.1.1.4'
S S 0.1246 0.1234 'International Tables Vol C Tables 4.2.6.8 and 6.1.1.4'

loop_
_geom_angle_atom_site_label_1
_geom_angle_atom_site_label_2
_geom_angle_atom_site_label_3
_geom_angle_site_symmetry_1
_geom_angle_site_symmetry_3
_geom_angle
O2 S1 O1 . . 118.19(6)
O2 S1 N1 . . 106.89(7)
O1 S1 N1 . . 106.20(7)
O2 S1 C1 . . 108.39(6)
O1 S1 C1 . . 106.54(6)
N1 S1 C1 . . 110.57(6)
C9 O5 C12 . . 106.30(11)
S1 N1 H11N . . 112.4(11)
S1 N1 H12N . . 112.1(11)
H11N N1 H12N . . 116.8(16)
C4 N2 C8 . . 124.07(12)
C4 N2 H2N . . 113.6(12)
C8 N2 H2N . . 121.6(12)
C6 C1 C2 . . 118.22(12)
C6 C1 S1 . . 118.85(10)
C2 C1 S1 . . 122.88(10)
C3 C2 C1 . . 121.58(12)
C3 C2 Cl1 . . 117.22(10)
C1 C2 Cl1 . . 121.21(10)
C2 C3 C4 . . 120.46(12)
C2 C3 H3 . . 119.8
C4 C3 H3 . . 119.8
N2 C4 C3 . . 120.49(12)
N2 C4 C5 . . 121.12(12)
C3 C4 C5 . . 118.38(12)
C6 C5 C4 . . 119.11(12)
C6 C5 C7 . . 118.49(11)
C4 C5 C7 . . 122.30(11)
C5 C6 C1 . . 122.19(12)
C5 C6 H6 . . 118.9
C1 C6 H6 . . 118.9
O3 C7 O4 . . 123.35(12)
O3 C7 C5 . . 119.00(11)
O4 C7 C5 . . 117.62(11)
N2 C8 C9 . . 110.13(12)
N2 C8 H8A . . 109.6
C9 C8 H8A . . 109.6
N2 C8 H8B . . 109.6
C9 C8 H8B . . 109.6
H8A C8 H8B . . 108.1
C10 C9 O5 . . 110.48(12)
C10 C9 C8 . . 134.27(13)
O5 C9 C8 . . 115.26(12)
C9 C10 C11 . . 106.27(13)
C9 C10 H10 . . 126.9
C11 C10 H10 . . 126.9
C12 C11 C10 . . 106.22(13)
C12 C11 H11 . . 126.9
C10 C11 H11 . . 126.9
C11 C12 O5 . . 110.72(13)
C11 C12 H12 . . 124.6
O5 C12 H12 . . 124.6
C18 C13 C14 . . 119.61(13)
C18 C13 C19 . . 121.12(12)
C14 C13 C19 . . 119.27(12)
C15 C14 C13 . . 119.01(12)
C15 C14 H14 . . 120.5
C13 C14 H14 . . 120.5
C14 C15 C16 . . 122.04(13)
C14 C15 Cl2 . . 119.23(11)
C16 C15 Cl2 . . 118.73(11)
C15 C16 C17 . . 118.54(14)
C15 C16 H16 . . 120.7
C17 C16 H16 . . 120.7
C16 C17 C18 . . 120.34(13)
C16 C17 H17 . . 119.8
C18 C17 H17 . . 119.8
C17 C18 C13 . . 120.46(13)
C17 C18 H18 . . 119.8
C13 C18 H18 . . 119.8
O7 C19 O6 . . 124.65(13)
O7 C19 C13 . . 118.41(12)
O6 C19 C13 . . 116.94(12)
O14 Na1 O10 . . 99.71(4)
O14 Na1 O9 . 2_566 163.93(4)
O10 Na1 O9 . 2_566 91.71(4)
O14 Na1 O9 . . 103.75(5)
O10 Na1 O9 . . 81.57(4)
O9 Na1 O9 2_566 . 89.00(4)
O14 Na1 O8 . . 77.59(4)
O10 Na1 O8 . . 95.33(4)
O9 Na1 O8 2_566 . 90.19(4)
O9 Na1 O8 . . 176.78(4)
O14 Na1 O11 . . 89.24(4)
O10 Na1 O11 . . 159.01(4)
O9 Na1 O11 2_566 . 83.87(4)
O9 Na1 O11 . . 77.85(4)
O8 Na1 O11 . . 105.17(4)
O15 Na2 O16 . . 94.41(4)
O15 Na2 O12 . . 99.60(4)
O16 Na2 O12 . . 88.32(4)
O15 Na2 O13 . 2_476 96.08(4)
O16 Na2 O13 . 2_476 81.69(4)
O12 Na2 O13 . 2_476 162.00(4)
O15 Na2 O8 . . 153.51(4)
O16 Na2 O8 . . 111.98(4)
O12 Na2 O8 . . 83.99(4)
O13 Na2 O8 2_476 . 85.91(4)
O15 Na2 O13 . . 74.54(4)
O16 Na2 O13 . . 166.06(4)
O12 Na2 O13 . . 101.72(4)
O13 Na2 O13 2_476 . 90.90(4)
O8 Na2 O13 . . 79.02(4)
Na1 O8 Na2 . . 105.44(4)
Na1 O8 H81 . . 118.9(13)
Na2 O8 H81 . . 106.7(12)
Na1 O8 H82 . . 116.0(13)
Na2 O8 H82 . . 102.7(12)
H81 O8 H82 . . 105.7(17)
Na1 O9 Na1 2_566 . 91.00(4)
Na1 O9 H91 2_566 . 105.6(12)
Na1 O9 H91 . . 120.6(12)
Na1 O9 H92 2_566 . 109.7(13)
Na1 O9 H92 . . 118.4(13)
H91 O9 H92 . . 108.7(17)
Na1 O10 H101 . . 97.5(13)
Na1 O10 H102 . . 122.0(11)
H101 O10 H102 . . 105.4(17)
Na1 O11 H111 . . 116.0(11)
Na1 O11 H112 . . 104.5(13)
H111 O11 H112 . . 105.9(17)
Na2 O12 H121 . . 115.2(13)
Na2 O12 H122 . . 135.5(14)
H121 O12 H122 . . 103.8(19)
Na2 O13 Na2 2_476 . 89.10(4)
Na2 O13 H131 2_476 . 123.6(13)
Na2 O13 H131 . . 111.3(13)
Na2 O13 H132 2_476 . 126.5(12)
Na2 O13 H132 . . 106.2(12)
H131 O13 H132 . . 98.4(17)
Na1 O14 H141 . . 117.4(14)
Na1 O14 H142 . . 113.1(15)
H141 O14 H142 . . 104(2)
Na2 O15 H151 . . 104.6(12)
Na2 O15 H152 . . 119.8(13)
H151 O15 H152 . . 106.5(18)
Na2 O16 H161 . . 112.4(13)
Na2 O16 H162 . . 117.0(13)
H161 O16 H162 . . 106.8(18)

loop_
_geom_bond_atom_site_label_1
_geom_bond_atom_site_label_2
_geom_bond_site_symmetry_2
_geom_bond_distance
Cl1 C2 . 1.7411(14)
S1 O2 . 1.4418(10)
S1 O1 . 1.4427(10)
S1 N1 . 1.6120(13)
S1 C1 . 1.7604(14)
O3 C7 . 1.2572(16)
O4 C7 . 1.2761(16)
O5 C9 . 1.3664(17)
O5 C12 . 1.3703(18)
N1 H11N . 0.839(18)
N1 H12N . 0.872(18)
N2 C4 . 1.3512(17)
N2 C8 . 1.4483(18)
N2 H2N . 0.860(18)
C1 C6 . 1.3919(18)
C1 C2 . 1.4001(18)
C2 C3 . 1.3755(19)
C3 C4 . 1.4163(18)
C3 H3 . 0.9500
C4 C5 . 1.4295(18)
C5 C6 . 1.3892(18)
C5 C7 . 1.5066(18)
C6 H6 . 0.9500
C8 C9 . 1.4907(19)
C8 H8A . 0.9900
C8 H8B . 0.9900
C9 C10 . 1.3501(19)
C10 C11 . 1.436(2)
C10 H10 . 0.9500
C11 C12 . 1.344(2)
C11 H11 . 0.9500
C12 H12 . 0.9500
Cl2 C15 . 1.7510(15)
O6 C19 . 1.2637(16)
O7 C19 . 1.2623(16)
C13 C18 . 1.3938(19)
C13 C14 . 1.3995(18)
C13 C19 . 1.5158(19)
C14 C15 . 1.3857(19)
C14 H14 . 0.9500
C15 C16 . 1.391(2)
C16 C17 . 1.392(2)
C16 H16 . 0.9500
C17 C18 . 1.393(2)
C17 H17 . 0.9500
C18 H18 . 0.9500
Na1 O14 . 2.3558(13)
Na1 O10 . 2.3946(12)
Na1 O9 2_566 2.4090(12)
Na1 O9 . 2.4091(13)
Na1 O8 . 2.4134(13)
Na1 O11 . 2.4200(12)
Na2 O15 . 2.3709(13)
Na2 O16 . 2.3718(13)
Na2 O12 . 2.4016(13)
Na2 O13 2_476 2.4108(12)
Na2 O8 . 2.4294(12)
Na2 O13 . 2.4500(13)
O8 H81 . 0.83(2)
O8 H82 . 0.821(19)
O9 Na1 2_566 2.4090(12)
O9 H91 . 0.862(19)
O9 H92 . 0.806(19)
O10 H101 . 0.784(19)
O10 H102 . 0.932(18)
O11 H111 . 0.842(19)
O11 H112 . 0.811(19)
O12 H121 . 0.848(19)
O12 H122 . 0.76(2)
O13 Na2 2_476 2.4108(12)
O13 H131 . 0.807(19)
O13 H132 . 0.848(19)
O14 H141 . 0.76(2)
O14 H142 . 0.74(2)
O15 H151 . 0.853(19)
O15 H152 . 0.803(19)
O16 H161 . 0.798(19)
O16 H162 . 0.80(2)

loop_
_geom_hbond_atom_site_label_D
_geom_hbond_atom_site_label_H
_geom_hbond_atom_site_label_A
_geom_hbond_site_symmetry_A
_geom_hbond_distance_DH
_geom_hbond_distance_HA
_geom_hbond_distance_DA
_geom_hbond_angle_DHA
N1 H11N Cl1 . 0.839(18) 2.767(17) 3.2848(16) 121.6(14)
N1 H12N O6 . 0.872(18) 1.920(18) 2.7905(17) 175.3(17)
N2 H2N O4 . 0.860(18) 1.906(18) 2.6199(16) 139.4(16)
O8 H81 O3 1_465 0.83(2) 2.07(2) 2.8737(16) 162.4(17)
O8 H82 O15 2_476 0.821(19) 1.995(19) 2.8025(16) 167.6(17)
O9 H91 O16 2_566 0.862(19) 1.994(19) 2.8499(15) 171.8(17)
O9 H92 O7 . 0.806(19) 2.10(2) 2.8867(16) 167.3(18)
O10 H101 O11 2_566 0.784(19) 1.964(19) 2.7444(16) 173.7(18)
O10 H102 O3 2_666 0.932(18) 1.903(18) 2.8271(15) 170.6(15)
O11 H111 O6 . 0.842(19) 1.889(19) 2.7296(16) 175.6(16)
O11 H112 O12 . 0.811(19) 2.082(19) 2.8641(16) 161.9(17)
O12 H121 O4 1_465 0.848(19) 1.96(2) 2.7962(16) 170.8(18)
O12 H122 O2 1_455 0.76(2) 2.12(2) 2.8593(15) 165(2)
O13 H131 O7 1_465 0.807(19) 2.011(19) 2.8082(15) 169.4(18)
O13 H132 O3 1_465 0.848(19) 1.966(19) 2.7939(15) 165.0(17)
O14 H141 O4 1_465 0.76(2) 1.99(2) 2.7265(16) 164(2)
O14 H142 O1 . 0.74(2) 2.31(2) 3.0019(17) 155.7(19)
O15 H151 O14 1_455 0.853(19) 1.92(2) 2.7766(16) 177.8(18)
O15 H152 O7 1_465 0.803(19) 2.135(19) 2.8545(16) 149.2(17)
O16 H161 O10 1_455 0.798(19) 1.990(19) 2.7857(16) 175.7(18)
O16 H162 O1 1_455 0.80(2) 2.20(2) 2.9852(15) 165.8(17)

loop_
_geom_torsion_atom_site_label_1
_geom_torsion_atom_site_label_2
_geom_torsion_atom_site_label_3
_geom_torsion_atom_site_label_4
_geom_torsion_site_symmetry_1
_geom_torsion_site_symmetry_4
_geom_torsion
O2 S1 C1 C6 . . 119.77(10)
O1 S1 C1 C6 . . -8.40(12)
N1 S1 C1 C6 . . -123.38(11)
O2 S1 C1 C2 . . -57.59(12)
O1 S1 C1 C2 . . 174.23(10)
N1 S1 C1 C2 . . 59.26(13)
C6 C1 C2 C3 . . -0.01(19)
S1 C1 C2 C3 . . 177.37(10)
C6 C1 C2 Cl1 . . 179.75(10)
S1 C1 C2 Cl1 . . -2.87(16)
C1 C2 C3 C4 . . 2.1(2)
Cl1 C2 C3 C4 . . -177.66(10)
C8 N2 C4 C3 . . -10.5(2)
C8 N2 C4 C5 . . 170.04(13)
C2 C3 C4 N2 . . 177.67(12)
C2 C3 C4 C5 . . -2.87(19)
N2 C4 C5 C6 . . -178.95(12)
C3 C4 C5 C6 . . 1.59(18)
N2 C4 C5 C7 . . -2.64(19)
C3 C4 C5 C7 . . 177.90(11)
C4 C5 C6 C1 . . 0.48(19)
C7 C5 C6 C1 . . -175.97(11)
C2 C1 C6 C5 . . -1.29(18)
S1 C1 C6 C5 . . -178.78(10)
C6 C5 C7 O3 . . -12.06(17)
C4 C5 C7 O3 . . 171.61(11)
C6 C5 C7 O4 . . 166.10(11)
C4 C5 C7 O4 . . -10.23(18)
C4 N2 C8 C9 . . -156.88(13)
C12 O5 C9 C10 . . -0.43(16)
C12 O5 C9 C8 . . 179.48(12)
N2 C8 C9 C10 . . -119.97(17)
N2 C8 C9 O5 . . 60.15(16)
O5 C9 C10 C11 . . 0.86(16)
C8 C9 C10 C11 . . -179.02(15)
C9 C10 C11 C12 . . -0.96(16)
C10 C11 C12 O5 . . 0.73(17)
C9 O5 C12 C11 . . -0.22(17)
C18 C13 C14 C15 . . 0.23(19)
C19 C13 C14 C15 . . 179.71(12)
C13 C14 C15 C16 . . -0.7(2)
C13 C14 C15 Cl2 . . 179.03(10)
C14 C15 C16 C17 . . 0.5(2)
Cl2 C15 C16 C17 . . -179.18(12)
C15 C16 C17 C18 . . 0.1(2)
C16 C17 C18 C13 . . -0.5(2)
C14 C13 C18 C17 . . 0.3(2)
C19 C13 C18 C17 . . -179.15(13)
C18 C13 C19 O7 . . -10.56(19)
C14 C13 C19 O7 . . 169.97(11)
C18 C13 C19 O6 . . 169.39(12)
C14 C13 C19 O6 . . -10.09(18)
O14 Na1 O8 Na2 . . 117.64(5)
O10 Na1 O8 Na2 . . -143.56(4)
O9 Na1 O8 Na2 2_566 . -51.83(5)
O11 Na1 O8 Na2 . . 31.87(5)
Na1 Na1 O8 Na2 2_566 . -54.90(7)
O15 Na2 O8 Na1 . . -165.17(8)
O16 Na2 O8 Na1 . . 20.07(6)
O12 Na2 O8 Na1 . . -65.67(5)
O13 Na2 O8 Na1 2_476 . 99.40(5)
O13 Na2 O8 Na1 . . -168.88(5)
Na2 Na2 O8 Na1 2_476 . 145.27(4)
O14 Na1 O9 Na1 . 2_566 -170.12(4)
O10 Na1 O9 Na1 . 2_566 91.87(4)
O9 Na1 O9 Na1 2_566 2_566 0.0
O11 Na1 O9 Na1 . 2_566 -83.94(4)
O15 Na2 O13 Na2 . 2_476 96.06(4)
O16 Na2 O13 Na2 . 2_476 57.56(17)
O12 Na2 O13 Na2 . 2_476 -167.08(4)
O13 Na2 O13 Na2 2_476 2_476 0.0
O8 Na2 O13 Na2 . 2_476 -85.65(4)
